data_2234403
loop_
_publ_author_name
'Moon, Suk-Hee'
'Park, Ki-Min'

_publ_section_title
;
 4,4'-Bipyridine--<i>trans</i>,<i>trans</i>-hexa-2,4-dienedioic acid (1/1)
;
_journal_coeditor_code SJ5219
_journal_issue 4
_journal_name_full 'Acta Crystallographica Section E'
_journal_page_first o1201
_journal_paper_doi 10.1107/S1600536812012391
_journal_volume 68
_journal_year 2012
_chemical_formula_iupac 'C10 H8 N2, C6 H6 O4'
_chemical_formula_moiety 'C10 H8 N2, C6 H6 O4'
_chemical_formula_sum 'C16 H14 N2 O4'
_chemical_formula_weight 298.29
_chemical_name_systematic
;
4,4'-Bipyridine--<i>trans</i>,<i>trans</i>-hexa-2,4-dienedioic acid (1/1)
;
_space_group_IT_number 2
_symmetry_cell_setting triclinic
_symmetry_space_group_name_Hall '-P 1'
_symmetry_space_group_name_H-M 'P -1'
_atom_sites_solution_hydrogens geom
_atom_sites_solution_primary direct
_atom_sites_solution_secondary difmap
_audit_creation_method SHELXTL
_cell_angle_alpha 91.837(5)
_cell_angle_beta 92.584(5)
_cell_angle_gamma 111.907(4)
_cell_formula_units_Z 1
_cell_length_a 5.8481(5)
_cell_length_b 7.6348(6)
_cell_length_c 8.4677(7)
_cell_measurement_reflns_used 4151
_cell_measurement_temperature 173(2)
_cell_measurement_theta_max 28.39
_cell_measurement_theta_min 2.41
_cell_volume 349.93(5)
_computing_cell_refinement 'SAINT (Bruker, 2006)'
_computing_data_collection 'APEX2 (Bruker, 2006)'
_computing_data_reduction 'SAINT (Bruker, 2006)'
_computing_molecular_graphics 'SHELXTL and DIAMOND (Brandenburg, 1998)'
_computing_publication_material 'SHELXTL (Sheldrick, 2008)'
_computing_structure_refinement 'SHELXTL (Sheldrick, 2008)'
_computing_structure_solution 'SHELXTL (Sheldrick, 2008)'
_diffrn_ambient_temperature 173(2)
_diffrn_measured_fraction_theta_full 0.993
_diffrn_measured_fraction_theta_max 0.993
_diffrn_measurement_device_type 'Bruker APEXII CCD'
_diffrn_measurement_method '\f and \w scans'
_diffrn_radiation_monochromator graphite
_diffrn_radiation_source 'fine-focus sealed tube'
_diffrn_radiation_type MoK\a
_diffrn_radiation_wavelength 0.71073
_diffrn_reflns_av_R_equivalents 0.0313
_diffrn_reflns_av_sigmaI/netI 0.0261
_diffrn_reflns_limit_h_max 7
_diffrn_reflns_limit_h_min -7
_diffrn_reflns_limit_k_max 9
_diffrn_reflns_limit_k_min -9
_diffrn_reflns_limit_l_max 10
_diffrn_reflns_limit_l_min -10
_diffrn_reflns_number 5973
_diffrn_reflns_theta_full 26.99
_diffrn_reflns_theta_max 26.99
_diffrn_reflns_theta_min 2.41
_exptl_absorpt_coefficient_mu 0.103
_exptl_absorpt_correction_T_max 0.9756
_exptl_absorpt_correction_T_min 0.9598
_exptl_absorpt_correction_type multi-scan
_exptl_absorpt_process_details '(SADABS; Sheldrick, 1996)'
_exptl_crystal_colour colourless
_exptl_crystal_density_diffrn 1.415
_exptl_crystal_density_method 'not measured'
_exptl_crystal_description block
_exptl_crystal_F_000 156
_exptl_crystal_size_max 0.40
_exptl_crystal_size_mid 0.26
_exptl_crystal_size_min 0.24
_refine_diff_density_max 0.238
_refine_diff_density_min -0.250
_refine_ls_extinction_method none
_refine_ls_goodness_of_fit_ref 1.038
_refine_ls_hydrogen_treatment mixed
_refine_ls_matrix_type full
_refine_ls_number_parameters 104
_refine_ls_number_reflns 1517
_refine_ls_number_restraints 0
_refine_ls_restrained_S_all 1.038
_refine_ls_R_factor_all 0.0438
_refine_ls_R_factor_gt 0.0398
_refine_ls_shift/su_max 0.000
_refine_ls_shift/su_mean 0.000
_refine_ls_structure_factor_coef Fsqd
_refine_ls_weighting_details 'calc w=1/[\s^2^(Fo^2^)+(0.0688P)^2^+0.0753P] where P=(Fo^2^+2Fc^2^)/3'
_refine_ls_weighting_scheme calc
_refine_ls_wR_factor_gt 0.1122
_refine_ls_wR_factor_ref 0.1164
_reflns_number_gt 1336
_reflns_number_total 1517
_reflns_threshold_expression I>2\s(I)
_cod_data_source_file sj5219.cif
_cod_data_source_block I
_cod_database_code 2234403
_cod_database_fobs_code 2234403

loop_
_symmetry_equiv_pos_as_xyz
'x, y, z'
'-x, -y, -z'

loop_
_atom_site_type_symbol
_atom_site_label
_atom_site_fract_x
_atom_site_fract_y
_atom_site_fract_z
_atom_site_U_iso_or_equiv
_atom_site_adp_type
_atom_site_calc_flag
_atom_site_refinement_flags
_atom_site_occupancy
_atom_site_symmetry_multiplicity
O O1 0.05949(18) 1.05053(14) 0.23387(13) 0.0414(3) Uani d . 1 1
H H1 0.184(4) 0.987(3) 0.271(3) 0.084(7) Uiso d . 1 1
O O2 0.37461(17) 1.23144(14) 0.09959(12) 0.0394(3) Uani d . 1 1
C C1 0.1653(2) 1.18769(18) 0.13952(14) 0.0285(3) Uani d . 1 1
C C2 -0.0033(2) 1.28402(18) 0.09016(15) 0.0299(3) Uani d . 1 1
H H2 -0.1740 1.2262 0.1077 0.036 Uiso calc R 1 1
C C3 0.0786(2) 1.44912(17) 0.02208(14) 0.0288(3) Uani d . 1 1
H H3 0.2485 1.5031 0.0013 0.035 Uiso calc R 1 1
N N1 0.3031(2) 0.85144(15) 0.34658(13) 0.0331(3) Uani d . 1 1
C C4 0.2266(3) 0.7745(2) 0.48325(17) 0.0374(3) Uani d . 1 1
H H4 0.1161 0.8150 0.5389 0.045 Uiso calc R 1 1
C C5 0.3007(3) 0.6385(2) 0.54775(16) 0.0350(3) Uani d . 1 1
H H5 0.2419 0.5882 0.6458 0.042 Uiso calc R 1 1
C C6 0.4615(2) 0.57572(16) 0.46878(14) 0.0262(3) Uani d . 1 1
C C7 0.5464(3) 0.6613(2) 0.32875(16) 0.0351(3) Uani d . 1 1
H H7 0.6611 0.6270 0.2719 0.042 Uiso calc R 1 1
C C8 0.4627(3) 0.79683(19) 0.27252(16) 0.0362(3) Uani d . 1 1
H H8 0.5224 0.8532 0.1766 0.043 Uiso calc R 1 1

loop_
_atom_site_aniso_label
_atom_site_aniso_U_11
_atom_site_aniso_U_22
_atom_site_aniso_U_33
_atom_site_aniso_U_12
_atom_site_aniso_U_13
_atom_site_aniso_U_23
O1 0.0346(5) 0.0401(6) 0.0593(7) 0.0222(4) 0.0127(5) 0.0259(5)
O2 0.0314(5) 0.0469(6) 0.0488(6) 0.0229(4) 0.0109(4) 0.0174(5)
C1 0.0283(6) 0.0293(6) 0.0319(6) 0.0148(5) 0.0032(5) 0.0056(5)
C2 0.0260(6) 0.0327(7) 0.0355(6) 0.0156(5) 0.0037(5) 0.0077(5)
C3 0.0270(6) 0.0324(6) 0.0316(6) 0.0156(5) 0.0042(5) 0.0067(5)
N1 0.0322(6) 0.0287(6) 0.0407(6) 0.0141(5) -0.0015(5) 0.0074(4)
C4 0.0397(7) 0.0387(7) 0.0434(7) 0.0248(6) 0.0073(6) 0.0078(6)
C5 0.0406(7) 0.0390(7) 0.0339(7) 0.0234(6) 0.0080(5) 0.0106(5)
C6 0.0253(6) 0.0255(6) 0.0291(6) 0.0110(5) -0.0015(5) 0.0030(5)
C7 0.0372(7) 0.0377(7) 0.0373(7) 0.0205(6) 0.0084(5) 0.0114(6)
C8 0.0395(7) 0.0351(7) 0.0382(7) 0.0176(6) 0.0055(6) 0.0135(6)

loop_
_atom_type_symbol
_atom_type_description
_atom_type_scat_dispersion_real
_atom_type_scat_dispersion_imag
_atom_type_scat_source
C C 0.0033 0.0016 'International Tables Vol C Tables 4.2.6.8 and 6.1.1.4'
H H 0.0000 0.0000 'International Tables Vol C Tables 4.2.6.8 and 6.1.1.4'
N N 0.0061 0.0033 'International Tables Vol C Tables 4.2.6.8 and 6.1.1.4'
O O 0.0106 0.0060 'International Tables Vol C Tables 4.2.6.8 and 6.1.1.4'

loop_
_geom_angle_atom_site_label_1
_geom_angle_atom_site_label_2
_geom_angle_atom_site_label_3
_geom_angle_site_symmetry_1
_geom_angle_site_symmetry_3
_geom_angle
C1 O1 H1 . . 110.3(13)
O2 C1 O1 . . 124.23(11)
O2 C1 C2 . . 124.24(11)
O1 C1 C2 . . 111.52(10)
C3 C2 C1 . . 121.76(12)
C3 C2 H2 . . 119.1
C1 C2 H2 . . 119.1
C2 C3 C3 . 2_585 123.31(15)
C2 C3 H3 . . 118.3
C3 C3 H3 2_585 . 118.3
C8 N1 C4 . . 117.62(11)
N1 C4 C5 . . 123.05(12)
N1 C4 H4 . . 118.5
C5 C4 H4 . . 118.5
C4 C5 C6 . . 119.86(12)
C4 C5 H5 . . 120.1
C6 C5 H5 . . 120.1
C5 C6 C7 . . 116.57(11)
C5 C6 C6 . 2_666 121.53(14)
C7 C6 C6 . 2_666 121.90(14)
C8 C7 C6 . . 119.78(12)
C8 C7 H7 . . 120.1
C6 C7 H7 . . 120.1
N1 C8 C7 . . 123.05(12)
N1 C8 H8 . . 118.5
C7 C8 H8 . . 118.5

loop_
_geom_bond_atom_site_label_1
_geom_bond_atom_site_label_2
_geom_bond_site_symmetry_2
_geom_bond_distance
O1 C1 . 1.3162(15)
O1 H1 . 1.06(2)
O2 C1 . 1.2096(16)
C1 C2 . 1.4873(16)
C2 C3 . 1.3310(18)
C2 H2 . 0.9500
C3 C3 2_585 1.452(2)
C3 H3 . 0.9500
N1 C8 . 1.3286(17)
N1 C4 . 1.3337(18)
C4 C5 . 1.3839(18)
C4 H4 . 0.9500
C5 C6 . 1.3907(17)
C5 H5 . 0.9500
C6 C7 . 1.3929(18)
C6 C6 2_666 1.492(2)
C7 C8 . 1.3872(17)
C7 H7 . 0.9500
C8 H8 . 0.9500

loop_
_geom_hbond_atom_site_label_D
_geom_hbond_atom_site_label_H
_geom_hbond_atom_site_label_A
_geom_hbond_site_symmetry_A
_geom_hbond_distance_DH
_geom_hbond_distance_HA
_geom_hbond_distance_DA
_geom_hbond_angle_DHA
_geom_hbond_publ_flag
O1 H1 N1 . 1.06(2) 1.58(2) 2.6148(14) 164(2) y
C2 H2 O2 1_455 0.95 2.65 3.5130(15) 150.9 y
C3 H3 O2 2_685 0.95 2.58 3.4457(16) 152.1 y
C4 H4 O1 2_576 0.95 2.58 3.4848(17) 159.7 y
C8 H8 O2 2_675 0.95 2.56 3.3555(17) 141.0 y

loop_
_geom_torsion_atom_site_label_1
_geom_torsion_atom_site_label_2
_geom_torsion_atom_site_label_3
_geom_torsion_atom_site_label_4
_geom_torsion_site_symmetry_1
_geom_torsion_site_symmetry_4
_geom_torsion
O2 C1 C2 C3 . . -13.0(2)
O1 C1 C2 C3 . . 166.14(12)
C1 C2 C3 C3 . 2_585 -177.53(14)
C8 N1 C4 C5 . . -1.8(2)
N1 C4 C5 C6 . . -0.3(2)
C4 C5 C6 C7 . . 2.3(2)
C4 C5 C6 C6 . 2_666 -177.69(14)
C5 C6 C7 C8 . . -2.2(2)
C6 C6 C7 C8 2_666 . 177.72(14)
C4 N1 C8 C7 . . 1.8(2)
C6 C7 C8 N1 . . 0.2(2)
